data_7202476
loop_
_publ_author_name
'Lee, Ho Yong'
'Kim, Hae-Jo'
'Lee, Kyoung Jae'
'Lah, Myoung Soo'
'Hong, Jong-In'

_publ_section_title
;
 Formation of a discrete helical assembly and packing pattern through
 charged hydrogen bonds and van der Waals interactions
;
_journal_issue 1
_journal_name_full CrystEngComm
_journal_page_first 78
_journal_paper_doi 10.1039/b610512b
_journal_volume 9
_journal_year 2007
_chemical_formula_sum 'C60 H96 N12 O18'
_chemical_formula_weight 1273.49
_chemical_name_systematic
;
?
;
_space_group_IT_number 167
_symmetry_cell_setting trigonal
_symmetry_space_group_name_Hall '-R 3 2"c'
_symmetry_space_group_name_H-M 'R -3 c :H'
_atom_sites_solution_hydrogens geom
_atom_sites_solution_primary direct
_atom_sites_solution_secondary difmap
_audit_creation_method SHELXL-97
_cell_angle_alpha 90.00
_cell_angle_beta 90.00
_cell_angle_gamma 120.00
_cell_formula_units_Z 6
_cell_length_a 27.5164(19)
_cell_length_b 27.5164(19)
_cell_length_c 14.685(2)
_cell_measurement_reflns_used 4648
_cell_measurement_temperature 173(2)
_cell_measurement_theta_max 27.48
_cell_measurement_theta_min 2.56
_cell_volume 9629.1(16)
_computing_cell_refinement 'Bruker SAINT'
_computing_data_collection 'Bruker SMART'
_computing_data_reduction 'Bruker SAINT'
_computing_molecular_graphics ORTEP3
_computing_publication_material WinGX
_computing_structure_refinement 'Bruker SHELXTL'
_computing_structure_solution 'Bruker SHELXTL'
_diffrn_ambient_temperature 173(2)
_diffrn_measured_fraction_theta_full 0.988
_diffrn_measured_fraction_theta_max 0.988
_diffrn_measurement_device_type 'CCD area detector'
_diffrn_measurement_method 'omega scans'
_diffrn_radiation_monochromator graphite
_diffrn_radiation_source 'fine-focus sealed tube'
_diffrn_radiation_type MoK\a
_diffrn_radiation_wavelength 0.71073
_diffrn_reflns_av_R_equivalents 0.0546
_diffrn_reflns_av_sigmaI/netI 0.0377
_diffrn_reflns_limit_h_max 28
_diffrn_reflns_limit_h_min -35
_diffrn_reflns_limit_k_max 36
_diffrn_reflns_limit_k_min -36
_diffrn_reflns_limit_l_max 19
_diffrn_reflns_limit_l_min -19
_diffrn_reflns_number 18655
_diffrn_reflns_theta_full 28.30
_diffrn_reflns_theta_max 28.30
_diffrn_reflns_theta_min 1.48
_diffrn_standards_decay_% <2.0
_exptl_absorpt_coefficient_mu 0.098
_exptl_absorpt_correction_T_max 0.9807
_exptl_absorpt_correction_T_min 0.9619
_exptl_absorpt_correction_type multi-scan
_exptl_absorpt_process_details 'Bruker SADABS'
_exptl_crystal_colour colorless
_exptl_crystal_density_diffrn 1.318
_exptl_crystal_density_method 'not measured'
_exptl_crystal_description block
_exptl_crystal_F_000 4104
_exptl_crystal_size_max 0.40
_exptl_crystal_size_mid 0.25
_exptl_crystal_size_min 0.20
_refine_diff_density_max 0.347
_refine_diff_density_min -0.297
_refine_diff_density_rms 0.052
_refine_ls_extinction_method none
_refine_ls_goodness_of_fit_ref 1.016
_refine_ls_hydrogen_treatment mixed
_refine_ls_matrix_type full
_refine_ls_number_parameters 188
_refine_ls_number_reflns 2641
_refine_ls_number_restraints 2
_refine_ls_restrained_S_all 1.068
_refine_ls_R_factor_all 0.1472
_refine_ls_R_factor_gt 0.0729
_refine_ls_shift/su_max 0.000
_refine_ls_shift/su_mean 0.000
_refine_ls_structure_factor_coef Fsqd
_refine_ls_weighting_details 'calc w=1/[\s^2^(Fo^2^)+(0.1258P)^2^+12.2688P] where P=(Fo^2^+2Fc^2^)/3'
_refine_ls_weighting_scheme calc
_refine_ls_wR_factor_gt 0.2045
_refine_ls_wR_factor_ref 0.2573
_reflns_number_gt 1276
_reflns_number_total 2641
_reflns_threshold_expression >2sigma(I)
_cod_data_source_file b610512b.txt
_cod_data_source_block o3_128tg
_cod_depositor_comments
;
The following automatic conversions were performed:
'_symmetry_cell_setting' value 'Trigonal' changed to 'trigonal' according
to '/home/saulius/struct/CIF-dictionaries/cif_core.dic' dictionary named
'cif_core.dic' version 2.4.1 from
2010-06-29.

'_exptl_absorpt_correction_type' value 'Multi-scan' changed
to 'multi-scan' according to
'/home/saulius/struct/CIF-dictionaries/cif_core.dic' dictionary named
'cif_core.dic' version 2.4.1 from 2010-06-29.

Automatic conversion script
Id: cif_fix_enum 1527 2010-12-29 10:47:43Z saulius 
;
_cod_original_cell_volume 9629.2(17)
_cod_original_sg_symbol_H-M R-3c
_cod_database_code 7202476

loop_
_symmetry_equiv_pos_as_xyz
'x, y, z'
'-y, x-y, z'
'-x+y, -x, z'
'y, x, -z+1/2'
'x-y, -y, -z+1/2'
'-x, -x+y, -z+1/2'
'x+2/3, y+1/3, z+1/3'
'-y+2/3, x-y+1/3, z+1/3'
'-x+y+2/3, -x+1/3, z+1/3'
'y+2/3, x+1/3, -z+5/6'
'x-y+2/3, -y+1/3, -z+5/6'
'-x+2/3, -x+y+1/3, -z+5/6'
'x+1/3, y+2/3, z+2/3'
'-y+1/3, x-y+2/3, z+2/3'
'-x+y+1/3, -x+2/3, z+2/3'
'y+1/3, x+2/3, -z+7/6'
'x-y+1/3, -y+2/3, -z+7/6'
'-x+1/3, -x+y+2/3, -z+7/6'
'-x, -y, -z'
'y, -x+y, -z'
'x-y, x, -z'
'-y, -x, z-1/2'
'-x+y, y, z-1/2'
'x, x-y, z-1/2'
'-x+2/3, -y+1/3, -z+1/3'
'y+2/3, -x+y+1/3, -z+1/3'
'x-y+2/3, x+1/3, -z+1/3'
'-y+2/3, -x+1/3, z-1/6'
'-x+y+2/3, y+1/3, z-1/6'
'x+2/3, x-y+1/3, z-1/6'
'-x+1/3, -y+2/3, -z+2/3'
'y+1/3, -x+y+2/3, -z+2/3'
'x-y+1/3, x+2/3, -z+2/3'
'-y+1/3, -x+2/3, z+1/6'
'-x+y+1/3, y+2/3, z+1/6'
'x+1/3, x-y+2/3, z+1/6'

loop_
_atom_site_label
_atom_site_type_symbol
_atom_site_fract_x
_atom_site_fract_y
_atom_site_fract_z
_atom_site_U_iso_or_equiv
_atom_site_adp_type
_atom_site_occupancy
_atom_site_symmetry_multiplicity
_atom_site_calc_flag
_atom_site_refinement_flags
_atom_site_disorder_assembly
_atom_site_disorder_group
O1 O 0.31807(10) 0.49228(10) 1.05255(18) 0.0698(8) Uani 1 1 d . . .
O2 O 0.24232(12) 0.46389(12) 0.9688(2) 0.0885(9) Uani 1 1 d . . .
C6 C 0.30287(15) 0.42861(14) 0.9300(3) 0.0647(9) Uani 1 1 d . . .
H6 H 0.2843(15) 0.4214(15) 0.863(3) 0.078 Uiso 1 1 d . . .
C7 C 0.2872(2) 0.37457(17) 0.9827(3) 0.0829(12) Uani 1 1 d . . .
H7A H 0.3127(19) 0.3895(19) 1.036(3) 0.099 Uiso 1 1 d . . .
H7B H 0.248(2) 0.3552(18) 1.012(3) 0.099 Uiso 1 1 d . . .
C8 C 0.3029(3) 0.33707(18) 0.9296(4) 0.1084(18) Uani 1 1 d . . .
C9 C 0.28683(15) 0.46483(13) 0.9876(2) 0.0607(9) Uani 1 1 d . . .
H8A H 0.2918(15) 0.3006(16) 0.969(3) 0.073 Uiso 1 1 d . . .
H8B H 0.2840(16) 0.3274(16) 0.868(3) 0.073 Uiso 1 1 d . . .
N1 N 0.32140(13) 0.79733(12) 0.0448(2) 0.0650(8) Uani 1 1 d . . .
H1N H 0.2859(17) 0.7761(17) 0.023(3) 0.073(11) Uiso 1 1 d . . .
N2 N 0.40845(13) 0.82290(11) 0.0758(2) 0.0643(8) Uani 1 1 d . . .
H2N H 0.4377(18) 0.8207(16) 0.075(3) 0.072(12) Uiso 1 1 d . . .
C1 C 0.29011(14) 0.67901(13) 0.0453(2) 0.0539(8) Uani 1 1 d . . .
H1 H 0.2601(14) 0.6850(14) 0.046(2) 0.065 Uiso 1 1 d . . .
C2 C 0.34606(13) 0.72247(12) 0.0451(2) 0.0526(8) Uani 1 1 d . . .
C3 C 0.35896(13) 0.78145(13) 0.0536(2) 0.0557(8) Uani 1 1 d . . .
C4 C 0.34741(17) 0.85800(15) 0.0607(3) 0.0701(10) Uani 1 1 d . . .
H4A H 0.3267(16) 0.8647(15) 0.112(3) 0.084 Uiso 1 1 d . . .
H4B H 0.3411(17) 0.8750(17) 0.017(3) 0.084 Uiso 1 1 d . . .
C5 C 0.40832(16) 0.87590(15) 0.0815(3) 0.0698(10) Uani 1 1 d . . .
H5A H 0.4379(17) 0.9041(17) 0.036(3) 0.084 Uiso 1 1 d . . .
H5B H 0.4200(17) 0.8921(17) 0.146(3) 0.084 Uiso 1 1 d . . .
O1S O 0.1504(4) 0.3556(4) 0.9077(6) 0.132(4) Uani 0.485(11) 1 d PD A 1
H1S H 0.1822 0.3729 0.9321 0.198 Uiso 0.485(11) 1 calc PR A 1
C1S C 0.1154(4) 0.3289(3) 0.9653(6) 0.158(3) Uani 0.485(11) 1 d PD A 1
H1S1 H 0.0864 0.3397 0.9651 0.237 Uiso 0.485(11) 1 calc PR A 1
H1S2 H 0.1333 0.3366 1.0253 0.237 Uiso 0.485(11) 1 calc PR A 1
H1S3 H 0.0982 0.2887 0.9519 0.237 Uiso 0.485(11) 1 calc PR A 1
O2S O 0.1314(4) 0.3831(4) 0.9638(8) 0.138(4) Uani 0.515(11) 1 d PD A 2
H2S H 0.1667 0.4022 0.9649 0.206 Uiso 0.515(11) 1 calc PR A 2
C2S C 0.1154(4) 0.3289(3) 0.9653(6) 0.158(3) Uani 0.52 1 d PD A 2
H2S1 H 0.0852 0.3096 1.0099 0.237 Uiso 0.515(11) 1 calc PR A 2
H2S2 H 0.1473 0.3243 0.9822 0.237 Uiso 0.515(11) 1 calc PR A 2
H2S3 H 0.1018 0.3127 0.9048 0.237 Uiso 0.515(11) 1 calc PR A 2

loop_
_atom_site_aniso_label
_atom_site_aniso_U_11
_atom_site_aniso_U_22
_atom_site_aniso_U_33
_atom_site_aniso_U_23
_atom_site_aniso_U_13
_atom_site_aniso_U_12
O1 0.0598(15) 0.0527(14) 0.0922(19) 0.0007(13) 0.0062(13) 0.0247(12)
O2 0.0742(18) 0.099(2) 0.105(2) -0.0208(17) -0.0075(15) 0.0531(17)
C6 0.075(2) 0.0442(18) 0.078(2) 0.0024(16) -0.0004(18) 0.0317(16)
C7 0.097(3) 0.048(2) 0.105(3) 0.015(2) 0.007(3) 0.037(2)
C8 0.161(5) 0.052(2) 0.120(4) 0.004(3) -0.011(4) 0.058(3)
C9 0.054(2) 0.0451(18) 0.073(2) 0.0044(16) 0.0083(17) 0.0174(15)
N1 0.0561(18) 0.0519(17) 0.088(2) -0.0011(15) 0.0021(15) 0.0279(15)
N2 0.0531(18) 0.0504(17) 0.087(2) -0.0041(14) 0.0047(15) 0.0242(15)
C1 0.0510(18) 0.0545(19) 0.0582(19) 0.0028(14) 0.0013(14) 0.0278(16)
C2 0.0535(18) 0.0500(18) 0.0529(17) -0.0005(13) -0.0005(14) 0.0248(15)
C3 0.055(2) 0.0528(19) 0.0608(19) 0.0015(14) 0.0059(14) 0.0279(17)
C4 0.072(2) 0.050(2) 0.089(3) 0.0001(18) 0.006(2) 0.0310(19)
C5 0.063(2) 0.0476(19) 0.096(3) -0.0020(18) 0.013(2) 0.0251(17)
O1S 0.107(6) 0.125(8) 0.125(7) -0.019(6) 0.012(5) 0.029(6)
C1S 0.161(7) 0.120(6) 0.187(8) -0.019(5) 0.004(6) 0.066(5)
O2S 0.133(7) 0.099(6) 0.183(9) -0.014(6) -0.007(7) 0.060(5)
C2S 0.161(7) 0.120(6) 0.187(8) -0.019(5) 0.004(6) 0.066(5)

loop_
_atom_type_symbol
_atom_type_description
_atom_type_scat_dispersion_real
_atom_type_scat_dispersion_imag
_atom_type_scat_source
C C 0.0033 0.0016 'International Tables Vol C Tables 4.2.6.8 and 6.1.1.4'
H H 0.0000 0.0000 'International Tables Vol C Tables 4.2.6.8 and 6.1.1.4'
N N 0.0061 0.0033 'International Tables Vol C Tables 4.2.6.8 and 6.1.1.4'
O O 0.0106 0.0060 'International Tables Vol C Tables 4.2.6.8 and 6.1.1.4'

loop_
_geom_angle_atom_site_label_1
_geom_angle_atom_site_label_2
_geom_angle_atom_site_label_3
_geom_angle
_geom_angle_site_symmetry_1
_geom_angle_site_symmetry_3
_geom_angle_publ_flag
C6 C6 C9 112.7(3) 12_556 . ?
C6 C6 C7 111.5(3) 12_556 . ?
C9 C6 C7 108.7(3) . . ?
C8 C7 C6 111.2(4) . . ?
C8 C8 C7 111.6(4) 12_556 . ?
O2 C9 O1 123.6(3) . . ?
O2 C9 C6 117.8(3) . . ?
O1 C9 C6 118.6(3) . . ?
C3 N1 C4 110.2(3) . . ?
C3 N2 C5 111.3(3) . . ?
C2 C1 C2 120.2(3) 2_665 . ?
C1 C2 C1 119.8(3) 3_565 . ?
C1 C2 C3 120.4(3) 3_565 . ?
C1 C2 C3 119.6(3) . . ?
N2 C3 N1 112.6(3) . . ?
N2 C3 C2 123.4(3) . . ?
N1 C3 C2 123.9(3) . . ?
N1 C4 C5 103.4(3) . . ?
N2 C5 C4 102.5(3) . . ?

loop_
_geom_bond_atom_site_label_1
_geom_bond_atom_site_label_2
_geom_bond_distance
_geom_bond_site_symmetry_2
_geom_bond_publ_flag
O1 C9 1.253(4) . ?
O2 C9 1.243(4) . ?
C6 C6 1.504(7) 12_556 ?
C6 C9 1.530(5) . ?
C6 C7 1.535(5) . ?
C7 C8 1.518(7) . ?
C8 C8 1.501(12) 12_556 ?
N1 C3 1.314(4) . ?
N1 C4 1.470(5) . ?
N2 C3 1.307(4) . ?
N2 C5 1.462(4) . ?
C1 C2 1.385(4) 2_665 ?
C1 C2 1.400(4) . ?
C2 C1 1.385(4) 3_565 ?
C2 C3 1.483(4) . ?
C4 C5 1.523(6) . ?
O1S C1S 1.215(9) . ?

loop_
_geom_hbond_atom_site_label_D
_geom_hbond_atom_site_label_H
_geom_hbond_atom_site_label_A
_geom_hbond_distance_DH
_geom_hbond_distance_HA
_geom_hbond_distance_DA
_geom_hbond_angle_DHA
_geom_hbond_site_symmetry_A
N1 H1N O2 0.91(4) 1.77(4) 2.642(4) 161(4) 3_564
N2 H2N O1 0.84(4) 1.89(4) 2.714(4) 169(4) 2_664
O1S H1S O2 0.84 2.27 2.923(10) 134.8 .
O2S H2S O2 0.84 1.92 2.733(10) 162.8 .
